data_4110251
loop_
_publ_author_name
'Christophe A\"issa'
'Alois F\"urstner'

_publ_section_title
;
 A Rhodium-Catalyzed C-H Activation/Cycloisomerization Tandem
;
_journal_name_full 'Journal of the American Chemical Society'
_journal_page_first 14836
_journal_page_last 14837
_journal_paper_doi 10.1021/ja0746316
_journal_volume 129
_journal_year 2007
_chemical_compound_source methanole
_chemical_formula_moiety 'C17 H13 Cl2 N'
_chemical_formula_sum 'C17 H13 Cl2 N'
_chemical_formula_weight 302.18
_chemical_name_systematic
; 
 ? 
;
_space_group_IT_number 14
_symmetry_cell_setting monoclinic
_symmetry_Int_Tables_number 14
_symmetry_space_group_name_Hall '-P 2ybc'
_symmetry_space_group_name_H-M 'P 1 21/c 1'
_atom_sites_solution_hydrogens geom
_atom_sites_solution_primary direct
_atom_sites_solution_secondary difmap
_audit_block_code AIS-CE-079-01
_audit_creation_date 2007-01-26
_cell_angle_alpha 90.00
_cell_angle_beta 99.8060(10)
_cell_angle_gamma 90.00
_cell_formula_units_Z 4
_cell_length_a 12.8433(3)
_cell_length_b 14.5296(4)
_cell_length_c 7.6465(2)
_cell_measurement_reflns_used 5516
_cell_measurement_temperature 100
_cell_measurement_theta_max 33.14
_cell_measurement_theta_min 2.91
_cell_volume 1406.05(6)
_computing_cell_refinement 'Denzo / Scalepack (Otwinowski 1997)'
_computing_data_collection 'Collect software (Nonius, 1998)'
_computing_data_reduction 'Denzo / Scalepack (Otwinowski 1997)'
_computing_molecular_graphics 'DIAMOND (Crystal Impact GbR, 2005)'
_computing_structure_refinement 'SHELXL-97 (Sheldrick, 1997)'
_computing_structure_solution 'SHELXS-97 (Sheldrick, 1990)'
_diffrn_ambient_temperature 100
_diffrn_measured_fraction_theta_full 0.999
_diffrn_measured_fraction_theta_max 0.999
_diffrn_measurement_device_type 'Nonius KappaCCD'
_diffrn_measurement_method 'CCD \w-scan'
_diffrn_radiation_monochromator graphite
_diffrn_radiation_source '0.3 mm focus rotating anode'
_diffrn_radiation_type MoK\a
_diffrn_radiation_wavelength 0.71073
_diffrn_reflns_av_R_equivalents 0.0591
_diffrn_reflns_av_sigmaI/netI 0.0422
_diffrn_reflns_limit_h_max 19
_diffrn_reflns_limit_h_min -19
_diffrn_reflns_limit_k_max 22
_diffrn_reflns_limit_k_min -22
_diffrn_reflns_limit_l_max 11
_diffrn_reflns_limit_l_min -11
_diffrn_reflns_number 29441
_diffrn_reflns_theta_full 33.13
_diffrn_reflns_theta_max 33.13
_diffrn_reflns_theta_min 3.05
_diffrn_standards_decay_% 0.00
_diffrn_standards_number 0
_exptl_absorpt_coefficient_mu 0.449
_exptl_absorpt_correction_T_max 0.98
_exptl_absorpt_correction_T_min 0.97
_exptl_absorpt_correction_type gaussian
_exptl_absorpt_process_details 'XPREP, Siemens (1994)'
_exptl_crystal_colour colorless
_exptl_crystal_density_diffrn 1.428
_exptl_crystal_density_meas ?
_exptl_crystal_density_method none
_exptl_crystal_description block
_exptl_crystal_F_000 624
_exptl_crystal_size_max 0.07
_exptl_crystal_size_mid 0.03
_exptl_crystal_size_min 0.02
_refine_diff_density_max 0.460
_refine_diff_density_min -0.264
_refine_diff_density_rms 0.064
_refine_ls_extinction_method none
_refine_ls_goodness_of_fit_ref 1.003
_refine_ls_hydrogen_treatment refall
_refine_ls_matrix_type full
_refine_ls_number_parameters 233
_refine_ls_number_reflns 5351
_refine_ls_number_restraints 0
_refine_ls_restrained_S_all 1.003
_refine_ls_R_factor_all 0.0614
_refine_ls_R_factor_gt 0.0395
_refine_ls_shift/su_max 0.001
_refine_ls_shift/su_mean 0.000
_refine_ls_structure_factor_coef Fsqd
_refine_ls_weighting_details 'calc w=1/[\s^2^(Fo^2^)+(0.0458P)^2^+0.5016P] where P=(Fo^2^+2Fc^2^)/3'
_refine_ls_weighting_scheme calc
_refine_ls_wR_factor_gt 0.0898
_refine_ls_wR_factor_ref 0.0990
_reflns_number_gt 4088
_reflns_number_total 5351
_reflns_threshold_expression I>2\s(I)
_cod_data_source_file ja0746316si20070625_044026.cif
_cod_data_source_block 5759
_cod_depositor_comments
;
The following automatic conversions were performed:

'_exptl_crystal_density_meas' value 'none' was changed to '?' - the
value is perceived as not measured.

Automatic conversion script
Id: cif_fix_values 3008 2015-01-20 13:52:24Z robertas 
;
_cod_database_code 4110251

loop_
_symmetry_equiv_pos_as_xyz
'x, y, z'
'-x, y+1/2, -z+1/2'
'-x, -y, -z'
'x, -y-1/2, z-1/2'

loop_
_atom_site_label
_atom_site_type_symbol
_atom_site_fract_x
_atom_site_fract_y
_atom_site_fract_z
_atom_site_U_iso_or_equiv
_atom_site_adp_type
_atom_site_occupancy
_atom_site_symmetry_multiplicity
_atom_site_calc_flag
C1 C 0.52760(10) 0.12019(9) 0.79968(17) 0.0162(2) Uani 1 1 d
C2 C 0.47674(9) 0.13820(9) 0.62758(17) 0.0168(2) Uani 1 1 d
C3 C 0.53543(10) 0.14215(9) 0.49119(16) 0.0175(2) Uani 1 1 d
C4 C 0.64488(9) 0.12795(8) 0.52045(16) 0.0146(2) Uani 1 1 d
C5 C 0.69779(10) 0.13846(9) 0.36514(16) 0.0178(2) Uani 1 1 d
C6 C 0.79574(10) 0.11700(9) 0.33925(16) 0.0180(2) Uani 1 1 d
C7 C 0.88435(10) 0.06922(9) 0.45730(16) 0.0171(2) Uani 1 1 d
C8 C 0.85513(9) 0.02592(9) 0.62430(16) 0.0150(2) Uani 1 1 d
C9 C 0.81234(9) 0.09603(8) 0.73903(15) 0.0129(2) Uani 1 1 d
C10 C 0.69643(9) 0.11091(8) 0.69669(15) 0.0134(2) Uani 1 1 d
C11 C 0.63654(9) 0.10659(9) 0.83329(16) 0.0156(2) Uani 1 1 d
C12 C 0.86922(9) 0.14446(8) 0.87286(15) 0.0129(2) Uani 1 1 d
C13 C 0.98287(9) 0.14198(8) 0.94501(15) 0.0123(2) Uani 1 1 d
C14 C 1.01961(9) 0.19471(9) 1.09675(16) 0.0153(2) Uani 1 1 d
C15 C 1.12613(10) 0.19392(9) 1.16956(16) 0.0177(2) Uani 1 1 d
C16 C 1.19425(9) 0.14042(9) 1.08875(17) 0.0167(2) Uani 1 1 d
C17 C 1.15211(9) 0.09121(9) 0.93751(16) 0.0162(2) Uani 1 1 d
H3 H 0.5012(14) 0.1571(12) 0.371(2) 0.028(5) Uiso 1 1 d
H5 H 0.6516(13) 0.1685(12) 0.265(2) 0.022(4) Uiso 1 1 d
H6 H 0.8088(14) 0.1337(12) 0.222(2) 0.028(5) Uiso 1 1 d
H7A H 0.9111(13) 0.0209(12) 0.389(2) 0.024(4) Uiso 1 1 d
H7B H 0.9412(13) 0.1144(11) 0.489(2) 0.020(4) Uiso 1 1 d
H8A H 0.9176(12) -0.0038(11) 0.692(2) 0.013(4) Uiso 1 1 d
H8B H 0.8021(12) -0.0221(11) 0.591(2) 0.015(4) Uiso 1 1 d
H11 H 0.6718(12) 0.0938(11) 0.952(2) 0.017(4) Uiso 1 1 d
H12 H 0.8314(11) 0.1895(11) 0.9302(19) 0.014(4) Uiso 1 1 d
H14 H 0.9698(13) 0.2309(12) 1.146(2) 0.025(4) Uiso 1 1 d
H15 H 1.1519(12) 0.2319(12) 1.272(2) 0.019(4) Uiso 1 1 d
H16 H 1.2676(13) 0.1371(12) 1.135(2) 0.020(4) Uiso 1 1 d
H17 H 1.1977(13) 0.0570(11) 0.876(2) 0.019(4) Uiso 1 1 d
N1 N 1.04944(8) 0.09113(7) 0.86448(13) 0.01515(19) Uani 1 1 d
Cl1 Cl 0.45715(2) 0.11511(3) 0.97349(4) 0.02318(8) Uani 1 1 d
Cl2 Cl 0.34200(2) 0.15692(3) 0.58169(5) 0.02402(9) Uani 1 1 d

loop_
_atom_site_aniso_label
_atom_site_aniso_U_11
_atom_site_aniso_U_22
_atom_site_aniso_U_33
_atom_site_aniso_U_23
_atom_site_aniso_U_13
_atom_site_aniso_U_12
C1 0.0133(5) 0.0185(6) 0.0181(5) -0.0016(4) 0.0063(4) -0.0002(4)
C2 0.0093(5) 0.0190(6) 0.0213(6) -0.0024(4) 0.0005(4) 0.0004(4)
C3 0.0139(5) 0.0217(6) 0.0160(5) -0.0010(4) -0.0003(4) 0.0021(4)
C4 0.0134(5) 0.0174(6) 0.0127(5) -0.0003(4) 0.0016(4) 0.0004(4)
C5 0.0185(6) 0.0218(6) 0.0129(5) 0.0004(4) 0.0022(4) -0.0002(5)
C6 0.0191(6) 0.0234(6) 0.0121(5) -0.0016(4) 0.0042(4) -0.0023(5)
C7 0.0145(5) 0.0230(6) 0.0148(5) -0.0046(4) 0.0054(4) -0.0011(4)
C8 0.0131(5) 0.0156(5) 0.0164(5) -0.0026(4) 0.0028(4) 0.0000(4)
C9 0.0119(5) 0.0156(5) 0.0117(5) 0.0016(4) 0.0031(4) 0.0005(4)
C10 0.0115(5) 0.0153(5) 0.0135(5) -0.0018(4) 0.0022(4) -0.0002(4)
C11 0.0129(5) 0.0203(6) 0.0139(5) -0.0002(4) 0.0030(4) 0.0009(4)
C12 0.0115(5) 0.0160(5) 0.0116(5) 0.0003(4) 0.0032(4) 0.0020(4)
C13 0.0125(5) 0.0135(5) 0.0109(5) 0.0006(4) 0.0019(4) 0.0006(4)
C14 0.0159(5) 0.0161(5) 0.0139(5) -0.0019(4) 0.0027(4) 0.0006(4)
C15 0.0162(5) 0.0205(6) 0.0152(5) -0.0026(4) -0.0004(4) -0.0022(4)
C16 0.0116(5) 0.0207(6) 0.0173(5) 0.0009(4) 0.0009(4) -0.0014(4)
C17 0.0128(5) 0.0196(6) 0.0164(5) -0.0005(4) 0.0032(4) 0.0010(4)
N1 0.0126(4) 0.0188(5) 0.0142(5) -0.0021(4) 0.0028(3) 0.0009(4)
Cl1 0.01536(14) 0.03398(19) 0.02246(15) -0.00209(13) 0.00968(11) 0.00053(12)
Cl2 0.01037(13) 0.03026(18) 0.03028(17) -0.00183(13) 0.00014(11) 0.00160(11)

loop_
_atom_type_symbol
_atom_type_description
_atom_type_scat_dispersion_real
_atom_type_scat_dispersion_imag
_atom_type_scat_source
C C 0.0033 0.0016 'International Tables Vol C Tables 4.2.6.8 and 6.1.1.4'
H H 0.0000 0.0000 'International Tables Vol C Tables 4.2.6.8 and 6.1.1.4'
N N 0.0061 0.0033 'International Tables Vol C Tables 4.2.6.8 and 6.1.1.4'
Cl Cl 0.1484 0.1585 'International Tables Vol C Tables 4.2.6.8 and 6.1.1.4'

loop_
_geom_angle_atom_site_label_1
_geom_angle_atom_site_label_2
_geom_angle_atom_site_label_3
_geom_angle
C2 C1 C11 119.77(11)
C2 C1 Cl1 120.76(9)
C11 C1 Cl1 119.47(10)
C3 C2 C1 119.41(11)
C3 C2 Cl2 119.62(10)
C1 C2 Cl2 120.97(10)
C2 C3 C4 122.18(11)
C2 C3 H3 120.1(10)
C4 C3 H3 117.7(10)
C3 C4 C10 118.09(11)
C3 C4 C5 116.37(11)
C10 C4 C5 125.39(11)
C6 C5 C4 131.84(12)
C6 C5 H5 116.2(9)
C4 C5 H5 112.0(9)
C5 C6 C7 130.81(11)
C5 C6 H6 113.1(11)
C7 C6 H6 116.1(11)
C6 C7 C8 115.18(10)
C6 C7 H7A 108.2(10)
C8 C7 H7A 108.2(10)
C6 C7 H7B 107.2(10)
C8 C7 H7B 110.4(10)
H7A C7 H7B 107.4(13)
C9 C8 C7 111.98(10)
C9 C8 H8A 109.9(9)
C7 C8 H8A 109.0(9)
C9 C8 H8B 109.1(9)
C7 C8 H8B 109.5(9)
H8A C8 H8B 107.2(13)
C12 C9 C10 118.86(10)
C12 C9 C8 126.13(10)
C10 C9 C8 115.02(10)
C11 C10 C4 119.32(11)
C11 C10 C9 119.26(10)
C4 C10 C9 121.41(10)
C1 C11 C10 121.21(11)
C1 C11 H11 120.0(9)
C10 C11 H11 118.8(9)
C9 C12 C13 130.26(11)
C9 C12 H12 116.7(9)
C13 C12 H12 113.0(9)
N1 C13 C14 121.61(10)
N1 C13 C12 120.39(10)
C14 C13 C12 117.99(10)
C15 C14 C13 119.82(11)
C15 C14 H14 121.9(10)
C13 C14 H14 118.3(10)
C14 C15 C16 118.59(11)
C14 C15 H15 119.8(9)
C16 C15 H15 121.5(9)
C17 C16 C15 118.17(11)
C17 C16 H16 120.3(10)
C15 C16 H16 121.5(10)
N1 C17 C16 124.28(11)
N1 C17 H17 116.0(10)
C16 C17 H17 119.6(10)
C17 N1 C13 117.51(10)

loop_
_geom_bond_atom_site_label_1
_geom_bond_atom_site_label_2
_geom_bond_distance
C1 C2 1.3907(18)
C1 C11 1.3929(17)
C1 Cl1 1.7322(12)
C2 C3 1.3881(18)
C2 Cl2 1.7278(12)
C3 C4 1.4005(17)
C3 H3 0.970(18)
C4 C10 1.4184(16)
C4 C5 1.4732(17)
C5 C6 1.3431(18)
C5 H5 0.989(17)
C6 C7 1.4973(18)
C6 H6 0.973(18)
C7 C8 1.5265(17)
C7 H7A 0.972(17)
C7 H7B 0.981(17)
C8 C9 1.5078(16)
C8 H8A 0.977(15)
C8 H8B 0.979(16)
C9 C12 1.3496(16)
C9 C10 1.4844(16)
C10 C11 1.4001(16)
C11 H11 0.959(16)
C12 C13 1.4704(16)
C12 H12 0.964(15)
C13 N1 1.3548(15)
C13 C14 1.4033(16)
C14 C15 1.3864(16)
C14 H14 0.954(17)
C15 C16 1.3913(18)
C15 H15 0.971(17)
C16 C17 1.3886(18)
C16 H16 0.949(16)
C17 N1 1.3416(15)
C17 H17 0.951(16)

loop_
_cod_related_entry_id
_cod_related_entry_database
_cod_related_entry_code
1 ChemSpider 30660391
